data_7151578
loop_
_publ_author_name
'Argouarch, Gilles'
'Stones, Graham'
'Gibson, Colin L.'
'Kennedy, Alan R.'
'Sherrington, David C.'

_publ_section_title
;
 Bifurcated, modular syntheses of chiral annulet triazacyclononanes
;
_journal_issue 24
_journal_name_full 'Organic &amp;  Biomolecular Chemistry'
_journal_page_first 4408
_journal_paper_doi 10.1039/b310492c
_journal_volume 1
_journal_year 2003
_chemical_formula_sum 'C13 H31 Br2 N3'
_chemical_formula_weight 389.23
_chemical_name_systematic
;
?
;
_space_group_IT_number 19
_symmetry_cell_setting orthorhombic
_symmetry_space_group_name_Hall 'P 2ac 2ab'
_symmetry_space_group_name_H-M 'P 21 21 21'
_atom_sites_solution_hydrogens geom
_atom_sites_solution_primary direct
_atom_sites_solution_secondary difmap
_audit_creation_method SHELXL-97
_cell_angle_alpha 90.00
_cell_angle_beta 90.00
_cell_angle_gamma 90.00
_cell_formula_units_Z 4
_cell_length_a 7.5110(2)
_cell_length_b 12.0412(5)
_cell_length_c 19.5980(7)
_cell_measurement_reflns_used 3844
_cell_measurement_temperature 150(2)
_cell_measurement_theta_max 27.85
_cell_measurement_theta_min 2.68
_cell_volume 1772.47(11)
_computing_data_collection 'Collect & Denzo'
_computing_structure_refinement 'SHELXL-97 (Sheldrick, 1997)'
_computing_structure_solution 'SHELXS-97 (Sheldrick, 1990)'
_diffrn_ambient_temperature 150(2)
_diffrn_measured_fraction_theta_full 0.941
_diffrn_measured_fraction_theta_max 0.941
_diffrn_measurement_device_type 'Enraf Nonius CCD'
_diffrn_measurement_method 'phi and omega scans'
_diffrn_radiation_monochromator graphite
_diffrn_radiation_source 'Nonius rotating anode'
_diffrn_radiation_type MoK\a
_diffrn_radiation_wavelength 0.71073
_diffrn_reflns_av_R_equivalents 0.0578
_diffrn_reflns_av_sigmaI/netI 0.0553
_diffrn_reflns_limit_h_max 9
_diffrn_reflns_limit_h_min -9
_diffrn_reflns_limit_k_max 15
_diffrn_reflns_limit_k_min -15
_diffrn_reflns_limit_l_max 25
_diffrn_reflns_limit_l_min -24
_diffrn_reflns_number 15649
_diffrn_reflns_theta_full 27.85
_diffrn_reflns_theta_max 27.85
_diffrn_reflns_theta_min 2.68
_diffrn_standards_decay_% 0
_diffrn_standards_number 0
_exptl_absorpt_coefficient_mu 4.565
_exptl_absorpt_correction_T_max 0.79
_exptl_absorpt_correction_T_min 0.48
_exptl_absorpt_correction_type multi-scan
_exptl_absorpt_process_details
;
SORTAV - Blessing Acta Cryst A (1995), 51, 33-38.
;
_exptl_crystal_colour colourless
_exptl_crystal_density_diffrn 1.459
_exptl_crystal_density_method 'not measured'
_exptl_crystal_description tabular
_exptl_crystal_F_000 800
_exptl_crystal_size_max 0.20
_exptl_crystal_size_mid 0.15
_exptl_crystal_size_min 0.05
_refine_diff_density_max 0.407
_refine_diff_density_min -0.657
_refine_diff_density_rms 0.094
_refine_ls_abs_structure_details 'Flack H D (1983), Acta Cryst. A39, 876-881'
_refine_ls_abs_structure_Flack -0.030(11)
_refine_ls_extinction_method none
_refine_ls_goodness_of_fit_ref 1.039
_refine_ls_hydrogen_treatment mixed
_refine_ls_matrix_type full
_refine_ls_number_parameters 177
_refine_ls_number_reflns 3844
_refine_ls_number_restraints 0
_refine_ls_restrained_S_all 1.039
_refine_ls_R_factor_all 0.0526
_refine_ls_R_factor_gt 0.0349
_refine_ls_shift/su_max 0.001
_refine_ls_shift/su_mean 0.000
_refine_ls_structure_factor_coef Fsqd
_refine_ls_weighting_details 'w=1/[\s^2^(Fo^2^)+(0.0325P)^2^+0.0000P] where P=(Fo^2^+2Fc^2^)/3'
_refine_ls_weighting_scheme calc
_refine_ls_wR_factor_gt 0.0639
_refine_ls_wR_factor_ref 0.0685
_reflns_number_gt 3241
_reflns_number_total 3844
_reflns_threshold_expression >2sigma(I)
_cod_data_source_file b310492c.txt
_cod_data_source_block sota
_cod_depositor_comments
;
The following automatic conversions were performed:

'_refine_ls_weighting_scheme' value 'calc
w=1/[\s^2^(Fo^2^)+(0.0325P)^2^+0.0000P] where P=(Fo^2^+2Fc^2^)/3' was
changed to 'calc'. New tag '_refine_ls_weighting_details' was
created. The value of the new tag was set to
'w=1/[\s^2^(Fo^2^)+(0.0325P)^2^+0.0000P] where P=(Fo^2^+2Fc^2^)/3'.

Automatic conversion script
Id: cif_fix_values 3143 2015-03-26 13:38:13Z robertas 
;
_cod_original_sg_symbol_H-M P212121
_cod_database_code 7151578

loop_
_symmetry_equiv_pos_as_xyz
'x, y, z'
'-x+1/2, -y, z+1/2'
'x+1/2, -y+1/2, -z'
'-x, y+1/2, -z+1/2'

loop_
_atom_site_label
_atom_site_type_symbol
_atom_site_fract_x
_atom_site_fract_y
_atom_site_fract_z
_atom_site_U_iso_or_equiv
_atom_site_adp_type
_atom_site_occupancy
_atom_site_calc_flag
_atom_site_refinement_flags
_atom_site_disorder_assembly
_atom_site_disorder_group
Br1 Br 0.61808(5) 0.33952(3) 0.174186(18) 0.02659(10) Uani 1 d . . .
Br2 Br 1.08781(4) 0.25333(3) 0.364279(19) 0.03030(10) Uani 1 d . . .
N1 N 0.1503(4) 0.5148(2) 0.06826(14) 0.0213(6) Uani 1 d . . .
N2 N 0.0886(4) 0.5363(2) 0.21309(15) 0.0218(6) Uani 1 d . . .
H2N H 0.045(5) 0.576(3) 0.1804(19) 0.020(9) Uiso 1 d . . .
N3 N 0.3455(4) 0.6772(2) 0.12775(14) 0.0175(6) Uani 1 d . . .
H3N H 0.239(5) 0.673(3) 0.1222(18) 0.022(10) Uiso 1 d . . .
C1 C 0.0713(5) 0.4233(3) 0.10657(18) 0.0285(9) Uani 1 d . . .
H1A H 0.1075 0.3520 0.0856 0.034 Uiso 1 calc R . .
H1B H -0.0600 0.4286 0.1039 0.034 Uiso 1 calc R . .
C2 C 0.1282(5) 0.4243(3) 0.18115(17) 0.0262(8) Uani 1 d . . .
H2A H 0.0637 0.3654 0.2063 0.031 Uiso 1 calc R . .
H2B H 0.2573 0.4087 0.1844 0.031 Uiso 1 calc R . .
C3 C 0.2479(5) 0.5971(3) 0.24320(16) 0.0203(8) Uani 1 d . . .
H3 H 0.2067 0.6715 0.2594 0.024 Uiso 1 calc R . .
C4 C 0.3960(5) 0.6150(3) 0.19172(15) 0.0194(7) Uani 1 d . . .
H4A H 0.4936 0.6560 0.2145 0.023 Uiso 1 calc R . .
H4B H 0.4434 0.5415 0.1783 0.023 Uiso 1 calc R . .
C5 C 0.4221(5) 0.6236(3) 0.06499(16) 0.0206(7) Uani 1 d . . .
H5A H 0.5531 0.6185 0.0695 0.025 Uiso 1 calc R . .
H5B H 0.3952 0.6701 0.0246 0.025 Uiso 1 calc R . .
C6 C 0.3441(4) 0.5067(3) 0.05464(17) 0.0185(7) Uani 1 d . . .
H6 H 0.3969 0.4572 0.0903 0.022 Uiso 1 calc R . .
C7 C 0.0443(5) 0.5526(4) 0.0105(2) 0.0339(10) Uani 1 d . . .
H7A H 0.0334 0.4924 -0.0229 0.051 Uiso 1 calc R . .
H7B H 0.1026 0.6165 -0.0108 0.051 Uiso 1 calc R . .
H7C H -0.0744 0.5742 0.0264 0.051 Uiso 1 calc R . .
C8 C -0.0626(5) 0.5291(3) 0.26335(19) 0.0323(9) Uani 1 d . . .
H8A H -0.1693 0.5013 0.2402 0.049 Uiso 1 calc R . .
H8B H -0.0867 0.6030 0.2821 0.049 Uiso 1 calc R . .
H8C H -0.0303 0.4784 0.3004 0.049 Uiso 1 calc R . .
C9 C 0.3265(5) 0.5354(3) 0.30369(18) 0.0311(9) Uani 1 d . . .
H9A H 0.3800 0.4658 0.2880 0.047 Uiso 1 calc R . .
H9B H 0.2321 0.5192 0.3368 0.047 Uiso 1 calc R . .
H9C H 0.4179 0.5816 0.3253 0.047 Uiso 1 calc R . .
C10 C 0.3927(5) 0.7971(3) 0.13269(18) 0.0242(7) Uani 1 d . . .
H10A H 0.5225 0.8052 0.1327 0.036 Uiso 1 calc R . .
H10B H 0.3441 0.8279 0.1750 0.036 Uiso 1 calc R . .
H10C H 0.3426 0.8371 0.0936 0.036 Uiso 1 calc R . .
C11 C 0.5985(5) 0.4608(3) -0.02468(18) 0.0308(8) Uani 1 d . . .
H11A H 0.6547 0.4247 0.0146 0.046 Uiso 1 calc R . .
H11B H 0.6401 0.5378 -0.0280 0.046 Uiso 1 calc R . .
H11C H 0.6303 0.4207 -0.0664 0.046 Uiso 1 calc R . .
C12 C 0.3971(5) 0.4596(3) -0.01575(16) 0.0227(7) Uani 1 d . . .
H12 H 0.3428 0.5073 -0.0520 0.027 Uiso 1 calc R . .
C13 C 0.3282(5) 0.3413(3) -0.02447(19) 0.0312(8) Uani 1 d . . .
H13A H 0.3611 0.3137 -0.0698 0.047 Uiso 1 calc R . .
H13B H 0.1983 0.3408 -0.0198 0.047 Uiso 1 calc R . .
H13C H 0.3810 0.2935 0.0106 0.047 Uiso 1 calc R . .

loop_
_atom_site_aniso_label
_atom_site_aniso_U_11
_atom_site_aniso_U_22
_atom_site_aniso_U_33
_atom_site_aniso_U_23
_atom_site_aniso_U_13
_atom_site_aniso_U_12
Br1 0.03018(18) 0.02185(18) 0.02774(18) 0.00496(16) 0.00000(16) 0.00705(16)
Br2 0.02608(17) 0.0241(2) 0.0407(2) 0.00165(18) -0.00031(16) -0.00745(17)
N1 0.0157(14) 0.0242(16) 0.0238(15) -0.0040(12) -0.0026(12) -0.0019(12)
N2 0.0268(16) 0.0165(15) 0.0221(15) -0.0002(12) 0.0010(14) -0.0016(14)
N3 0.0203(16) 0.0126(15) 0.0196(15) -0.0001(12) -0.0005(12) 0.0023(12)
C1 0.0228(19) 0.032(2) 0.031(2) -0.0091(16) 0.0040(16) -0.0080(17)
C2 0.032(2) 0.0157(17) 0.0305(19) -0.0041(15) 0.0079(18) -0.0040(15)
C3 0.0294(18) 0.0147(19) 0.0169(17) -0.0007(14) -0.0006(14) -0.0011(15)
C4 0.0240(16) 0.0147(16) 0.0193(17) 0.0019(12) -0.0031(14) -0.0021(15)
C5 0.0238(17) 0.0199(18) 0.0180(17) 0.0004(13) 0.0012(14) -0.0002(15)
C6 0.0152(16) 0.0200(19) 0.0205(17) 0.0016(14) 0.0009(13) -0.0020(14)
C7 0.030(2) 0.036(2) 0.036(2) -0.0082(19) -0.0132(17) 0.0056(17)
C8 0.037(2) 0.033(2) 0.027(2) -0.0024(17) 0.0118(17) -0.0035(18)
C9 0.042(2) 0.030(2) 0.0205(19) 0.0033(16) -0.0005(16) -0.0009(18)
C10 0.0317(18) 0.0129(16) 0.0281(18) 0.0023(14) -0.0030(19) -0.0057(16)
C11 0.0263(19) 0.039(2) 0.0273(19) -0.0053(16) 0.0062(17) -0.0014(19)
C12 0.0253(18) 0.0231(18) 0.0196(17) -0.0024(14) -0.0033(16) 0.0002(17)
C13 0.035(2) 0.029(2) 0.0295(19) -0.0120(18) -0.0007(15) 0.0009(18)

loop_
_atom_type_symbol
_atom_type_description
_atom_type_scat_dispersion_real
_atom_type_scat_dispersion_imag
_atom_type_scat_source
Br Br -0.2901 2.4595 'International Tables Vol C Tables 4.2.6.8 and 6.1.1.4'
N N 0.0061 0.0033 'International Tables Vol C Tables 4.2.6.8 and 6.1.1.4'
C C 0.0033 0.0016 'International Tables Vol C Tables 4.2.6.8 and 6.1.1.4'
H H 0.0000 0.0000 'International Tables Vol C Tables 4.2.6.8 and 6.1.1.4'

loop_
_geom_angle_atom_site_label_1
_geom_angle_atom_site_label_2
_geom_angle_atom_site_label_3
_geom_angle
_geom_angle_site_symmetry_1
_geom_angle_site_symmetry_3
_geom_angle_publ_flag
C7 N1 C1 114.4(3) . . ?
C7 N1 C6 114.7(3) . . ?
C1 N1 C6 116.2(3) . . ?
C8 N2 C2 111.6(3) . . ?
C8 N2 C3 111.5(3) . . ?
C2 N2 C3 115.7(3) . . ?
C8 N2 H2N 103(2) . . ?
C2 N2 H2N 105(2) . . ?
C3 N2 H2N 108(2) . . ?
C10 N3 C5 112.2(3) . . ?
C10 N3 C4 111.5(3) . . ?
C5 N3 C4 111.8(2) . . ?
C10 N3 H3N 108(3) . . ?
C5 N3 H3N 104(3) . . ?
C4 N3 H3N 109(3) . . ?
N1 C1 C2 111.9(3) . . ?
N1 C1 H1A 109.2 . . ?
C2 C1 H1A 109.2 . . ?
N1 C1 H1B 109.2 . . ?
C2 C1 H1B 109.2 . . ?
H1A C1 H1B 107.9 . . ?
N2 C2 C1 110.4(3) . . ?
N2 C2 H2A 109.6 . . ?
C1 C2 H2A 109.6 . . ?
N2 C2 H2B 109.6 . . ?
C1 C2 H2B 109.6 . . ?
H2A C2 H2B 108.1 . . ?
C4 C3 C9 107.7(3) . . ?
C4 C3 N2 112.8(3) . . ?
C9 C3 N2 111.9(3) . . ?
C4 C3 H3 108.1 . . ?
C9 C3 H3 108.1 . . ?
N2 C3 H3 108.1 . . ?
N3 C4 C3 116.0(3) . . ?
N3 C4 H4A 108.3 . . ?
C3 C4 H4A 108.3 . . ?
N3 C4 H4B 108.3 . . ?
C3 C4 H4B 108.3 . . ?
H4A C4 H4B 107.4 . . ?
N3 C5 C6 110.7(3) . . ?
N3 C5 H5A 109.5 . . ?
C6 C5 H5A 109.5 . . ?
N3 C5 H5B 109.5 . . ?
C6 C5 H5B 109.5 . . ?
H5A C5 H5B 108.1 . . ?
N1 C6 C5 106.9(3) . . ?
N1 C6 C12 116.0(3) . . ?
C5 C6 C12 110.9(3) . . ?
N1 C6 H6 107.6 . . ?
C5 C6 H6 107.6 . . ?
C12 C6 H6 107.6 . . ?
N1 C7 H7A 109.5 . . ?
N1 C7 H7B 109.5 . . ?
H7A C7 H7B 109.5 . . ?
N1 C7 H7C 109.5 . . ?
H7A C7 H7C 109.5 . . ?
H7B C7 H7C 109.5 . . ?
N2 C8 H8A 109.5 . . ?
N2 C8 H8B 109.5 . . ?
H8A C8 H8B 109.5 . . ?
N2 C8 H8C 109.5 . . ?
H8A C8 H8C 109.5 . . ?
H8B C8 H8C 109.5 . . ?
C3 C9 H9A 109.5 . . ?
C3 C9 H9B 109.5 . . ?
H9A C9 H9B 109.5 . . ?
C3 C9 H9C 109.5 . . ?
H9A C9 H9C 109.5 . . ?
H9B C9 H9C 109.5 . . ?
N3 C10 H10A 109.5 . . ?
N3 C10 H10B 109.5 . . ?
H10A C10 H10B 109.5 . . ?
N3 C10 H10C 109.5 . . ?
H10A C10 H10C 109.5 . . ?
H10B C10 H10C 109.5 . . ?
C12 C11 H11A 109.5 . . ?
C12 C11 H11B 109.5 . . ?
H11A C11 H11B 109.5 . . ?
C12 C11 H11C 109.5 . . ?
H11A C11 H11C 109.5 . . ?
H11B C11 H11C 109.5 . . ?
C11 C12 C13 109.4(3) . . ?
C11 C12 C6 110.8(3) . . ?
C13 C12 C6 110.9(3) . . ?
C11 C12 H12 108.6 . . ?
C13 C12 H12 108.6 . . ?
C6 C12 H12 108.6 . . ?
C12 C13 H13A 109.5 . . ?
C12 C13 H13B 109.5 . . ?
H13A C13 H13B 109.5 . . ?
C12 C13 H13C 109.5 . . ?
H13A C13 H13C 109.5 . . ?
H13B C13 H13C 109.5 . . ?

loop_
_geom_bond_atom_site_label_1
_geom_bond_atom_site_label_2
_geom_bond_distance
_geom_bond_site_symmetry_2
_geom_bond_publ_flag
N1 C7 1.456(4) . ?
N1 C1 1.459(4) . ?
N1 C6 1.483(4) . ?
N2 C8 1.506(5) . ?
N2 C2 1.516(4) . ?
N2 C3 1.522(4) . ?
N2 H2N 0.87(4) . ?
N3 C10 1.490(4) . ?
N3 C5 1.503(4) . ?
N3 C4 1.509(4) . ?
N3 H3N 0.81(4) . ?
C1 C2 1.523(5) . ?
C1 H1A 0.9900 . ?
C1 H1B 0.9900 . ?
C2 H2A 0.9900 . ?
C2 H2B 0.9900 . ?
C3 C4 1.517(5) . ?
C3 C9 1.518(5) . ?
C3 H3 1.0000 . ?
C4 H4A 0.9900 . ?
C4 H4B 0.9900 . ?
C5 C6 1.538(5) . ?
C5 H5A 0.9900 . ?
C5 H5B 0.9900 . ?
C6 C12 1.544(5) . ?
C6 H6 1.0000 . ?
C7 H7A 0.9800 . ?
C7 H7B 0.9800 . ?
C7 H7C 0.9800 . ?
C8 H8A 0.9800 . ?
C8 H8B 0.9800 . ?
C8 H8C 0.9800 . ?
C9 H9A 0.9800 . ?
C9 H9B 0.9800 . ?
C9 H9C 0.9800 . ?
C10 H10A 0.9800 . ?
C10 H10B 0.9800 . ?
C10 H10C 0.9800 . ?
C11 C12 1.523(5) . ?
C11 H11A 0.9800 . ?
C11 H11B 0.9800 . ?
C11 H11C 0.9800 . ?
C12 C13 1.525(5) . ?
C12 H12 1.0000 . ?
C13 H13A 0.9800 . ?
C13 H13B 0.9800 . ?
C13 H13C 0.9800 . ?

loop_
_geom_torsion_atom_site_label_1
_geom_torsion_atom_site_label_2
_geom_torsion_atom_site_label_3
_geom_torsion_atom_site_label_4
_geom_torsion
_geom_torsion_site_symmetry_1
_geom_torsion_site_symmetry_2
_geom_torsion_site_symmetry_3
_geom_torsion_site_symmetry_4
_geom_torsion_publ_flag
C7 N1 C1 C2 -151.5(3) . . . . ?
C6 N1 C1 C2 71.3(4) . . . . ?
C8 N2 C2 C1 109.3(3) . . . . ?
C3 N2 C2 C1 -121.8(3) . . . . ?
N1 C1 C2 N2 54.1(4) . . . . ?
C8 N2 C3 C4 -174.7(3) . . . . ?
C2 N2 C3 C4 56.4(4) . . . . ?
C8 N2 C3 C9 63.7(4) . . . . ?
C2 N2 C3 C9 -65.2(4) . . . . ?
C10 N3 C4 C3 97.4(3) . . . . ?
C5 N3 C4 C3 -136.1(3) . . . . ?
C9 C3 C4 N3 -179.0(3) . . . . ?
N2 C3 C4 N3 57.0(4) . . . . ?
C10 N3 C5 C6 -169.8(3) . . . . ?
C4 N3 C5 C6 64.1(3) . . . . ?
C7 N1 C6 C5 83.6(3) . . . . ?
C1 N1 C6 C5 -139.2(3) . . . . ?
C7 N1 C6 C12 -40.5(4) . . . . ?
C1 N1 C6 C12 96.6(3) . . . . ?
N3 C5 C6 N1 43.0(3) . . . . ?
N3 C5 C6 C12 170.3(3) . . . . ?
N1 C6 C12 C11 177.3(3) . . . . ?
C5 C6 C12 C11 55.2(4) . . . . ?
N1 C6 C12 C13 -61.0(4) . . . . ?
C5 C6 C12 C13 176.9(3) . . . . ?

loop_
_cod_related_entry_id
_cod_related_entry_database
_cod_related_entry_code
1 ChemSpider 21189007
